data_7132534
loop_
_publ_author_name
'Kim, Hyehwang'
'Lough, Alan'
'Qu, Zheng-Wang'
'Grimme, Stefan'
'Stephan, Douglas W.'

_publ_section_title
;
 Addition and N&#xe001;N bond cleavage of diazo-compounds by
 phosphino-phosphenium cations.
;
_journal_issue 8
_journal_name_full 'Chemical communications (Cambridge, England)'
_journal_page_first 1031
_journal_page_last 1034
_journal_paper_doi 10.1039/d3cc05728c
_journal_volume 60
_journal_year 2024
_chemical_absolute_configuration unk
_chemical_formula_moiety 'Cl4 Ga, C36 H30 Cl N2 P2, C H Cl3'
_chemical_formula_sum 'C37 H31 Cl8 Ga N2 P2'
_chemical_formula_weight 918.963
_space_group_crystal_system orthorhombic
_space_group_IT_number 29
_space_group_name_Hall 'P 2c -2ac'
_space_group_name_H-M_alt 'P c a 21'
_symmetry_Int_Tables_number 29
_audit_creation_date 2023-12-11
_audit_creation_method
;
Olex2 1.5
(compiled 2023.08.24 svn.re1ec1418 for OlexSys, GUI svn.r6817)
;
_audit_update_record
;
2023-12-19 deposited with the CCDC.	2023-12-21 downloaded from the CCDC.
;
_cell_angle_alpha 90
_cell_angle_beta 90
_cell_angle_gamma 90
_cell_formula_units_Z 8
_cell_length_a 42.402(4)
_cell_length_b 11.4012(12)
_cell_length_c 16.4543(16)
_cell_measurement_reflns_used 3781
_cell_measurement_temperature 150.02
_cell_measurement_theta_max 19.53
_cell_measurement_theta_min 2.22
_cell_volume 7954.6(14)
_computing_cell_refinement 'SAINT V8.40B (?, 2016)'
_computing_data_collection 'APEX4 (Bruker AXS, 2021)'
_computing_data_reduction 'SAINT V8.40B (?, 2016)'
_computing_molecular_graphics 'Olex2 1.5 (Dolomanov et al., 2009)'
_computing_publication_material 'Olex2 1.5 (Dolomanov et al., 2009)'
_computing_structure_refinement 'olex2.refine 1.5 (Bourhis et al., 2015)'
_computing_structure_solution 'SHELXT 2018/2 (Sheldrick, 2015a)'
_diffrn_ambient_temperature 150.02
_diffrn_measured_fraction_theta_full 0.9999
_diffrn_measured_fraction_theta_max 0.9999
_diffrn_measurement_device_type 'Bruker APEX-II CCD'
_diffrn_measurement_method '\f and \w scans'
_diffrn_radiation_monochromator graphite
_diffrn_radiation_type 'Mo K\a'
_diffrn_radiation_wavelength 0.71073
_diffrn_reflns_av_R_equivalents 0.1513
_diffrn_reflns_av_unetI/netI 0.1834
_diffrn_reflns_Laue_measured_fraction_full 0.9999
_diffrn_reflns_Laue_measured_fraction_max 0.9999
_diffrn_reflns_limit_h_max 54
_diffrn_reflns_limit_h_min -54
_diffrn_reflns_limit_k_max 14
_diffrn_reflns_limit_k_min -13
_diffrn_reflns_limit_l_max 18
_diffrn_reflns_limit_l_min -21
_diffrn_reflns_number 76114
_diffrn_reflns_point_group_measured_fraction_full 0.9875
_diffrn_reflns_point_group_measured_fraction_max 0.9875
_diffrn_reflns_theta_full 24.9995
_diffrn_reflns_theta_max 25.00
_diffrn_reflns_theta_min 0.96
_diffrn_source_current 0.0
_diffrn_source_power 0.0
_diffrn_source_voltage 0.0
_diffrn_standards_number 0
_exptl_absorpt_coefficient_mu 1.341
_exptl_absorpt_correction_T_max 0.7455
_exptl_absorpt_correction_T_min 0.5680
_exptl_absorpt_correction_type empirical
_exptl_absorpt_process_details
;
SADABS-2016/2 (Bruker,2016/2) was used for absorption correction.
wR2(int) was 0.0889 before and 0.0718 after correction.
The Ratio of minimum to maximum transmission is 0.7619.
The \l/2 correction factor is Not present.
;
_exptl_crystal_colour colourless
_exptl_crystal_density_diffrn 1.535
_exptl_crystal_description block
_exptl_crystal_F_000 3726.741
_exptl_crystal_size_max 0.19
_exptl_crystal_size_mid 0.16
_exptl_crystal_size_min 0.11
_refine_diff_density_max 1.3420
_refine_diff_density_min -0.9420
_refine_diff_density_rms 0.1688
_refine_ls_abs_structure_details 'Hooft, R.W.W., Straver, L.H., Spek, A.L. (2010). J. Appl. Cryst., 43, 665-668.'
_refine_ls_abs_structure_Flack 0.002(12)
_refine_ls_d_res_high 0.8409
_refine_ls_d_res_low 21.2010
_refine_ls_goodness_of_fit_ref 0.9821
_refine_ls_hydrogen_treatment constr
_refine_ls_matrix_type full
_refine_ls_number_constraints 124
_refine_ls_number_parameters 901
_refine_ls_number_reflns 13861
_refine_ls_number_restraints 1
_refine_ls_restrained_S_all 0.9821
_refine_ls_R_factor_all 0.1013
_refine_ls_R_factor_gt 0.0521
_refine_ls_shift/su_max 0.0009
_refine_ls_shift/su_mean 0.0000
_refine_ls_structure_factor_coef Fsqd
_refine_ls_weighting_details 'w=1/[\s^2^(Fo^2^)+(0.0000P)^2^] where P=(Fo^2^+2Fc^2^)/3'
_refine_ls_weighting_scheme calc
_refine_ls_wR_factor_gt 0.1007
_refine_ls_wR_factor_ref 0.1155
_reflns_Friedel_coverage 0.974
_reflns_limit_h_max 50
_reflns_limit_h_min -50
_reflns_limit_k_max 13
_reflns_limit_k_min -13
_reflns_limit_l_max 17
_reflns_limit_l_min -19
_reflns_number_gt 9590
_reflns_number_total 13861
_reflns_threshold_expression I>=2u(I)
_cod_data_source_file d3cc05728c2.cif
_cod_data_source_block 1
_cod_depositor_comments 'Adding full bibliography for 7132534--7132538.cif.'
_cod_original_sg_symbol_Hall ' P 2c -2ac'
_cod_database_code 7132534
_olex2_refinement_description
;
1. Fixed Uiso
 At 1.2 times of:
  All C(H) groups
2.a Ternary CH refined with riding coordinates:
 C6(H6), C3(H3)
2.b Aromatic/amide H refined with riding coordinates:
 C20(H20), C21(H21), C22(H22), C24(H24), C25(H25), C34(H34), C39(H39),
 C42(H42), C43(H43), C45(H45), C46(H46), C49(H49), C55(H55), C56(H56), C59(H59),
  C60(H60), C61(H61), C62(H62), C66(H66), C68(H68), C73(H73), C75(H75),
 C78(H78), C82(H82), C83(H83), C97(H97), C131(H131), C141(H141), C23(H23),
 C27(H27), C28(H28), C30(H30), C31(H31), C37(H37), C38(H38), C40(H40), C41(H41),
  C44(H44), C47(H47), C50(H50), C51(H51), C53(H53), C57(H57), C58(H58),
 C64(H64), C69(H69), C72(H72), C74(H74), C76(H76), C79(H79), C80(H80), C84(H84),
  C90(H90), C91(H91), C96(H96), C107(H107), C116(H116), C14(H14), C1(H1),
 C12(H12)
;
_olex2_submission_special_instructions 'No special instructions were received'

loop_
_space_group_symop_id
_space_group_symop_operation_xyz
1 x,y,z
2 -x,-y,z+1/2
3 -x+1/2,y,z+1/2
4 x+1/2,-y,z

loop_
_atom_site_label
_atom_site_type_symbol
_atom_site_fract_x
_atom_site_fract_y
_atom_site_fract_z
_atom_site_U_iso_or_equiv
_atom_site_adp_type
_atom_site_occupancy
_atom_site_refinement_flags_posn
Ga1 Ga 0.474244(14) 0.06850(6) 1.10538(3) 0.02466(17) Uani 1.000000 .
P4 P 0.63741(3) 0.01565(13) 0.16455(8) 0.0173(3) Uani 1.000000 .
P8 P 0.62601(3) 0.15090(13) 0.28873(8) 0.0169(3) Uani 1.000000 .
Cl8 Cl 0.48473(4) 0.20209(15) 1.19464(9) 0.0459(5) Uani 1.000000 .
Cl3 Cl 0.51788(4) 0.01298(18) 1.04844(9) 0.0461(5) Uani 1.000000 .
Cl10 Cl 0.45319(5) -0.07948(19) 1.16497(10) 0.0708(7) Uani 1.000000 .
N14 N 0.64270(10) 0.0239(4) 0.2773(3) 0.0181(11) Uani 1.000000 .
N16 N 0.62057(10) 0.1480(4) 0.1883(3) 0.0184(11) Uani 1.000000 .
C18 C 0.67895(13) -0.0032(5) 0.1429(4) 0.0217(14) Uani 1.000000 .
C20 C 0.68064(14) 0.2427(6) 0.3524(4) 0.0275(16) Uani 1.000000 .
H20 H 0.68755(14) 0.1638(6) 0.3573(4) 0.0330(19) Uiso 1.000000 R
C21 C 0.69057(16) 0.4473(6) 0.3695(4) 0.0356(18) Uani 1.000000 .
H21 H 0.70423(16) 0.5089(6) 0.3860(4) 0.043(2) Uiso 1.000000 R
C22 C 0.58242(13) -0.1118(5) 0.1500(4) 0.0254(15) Uani 1.000000 .
H22 H 0.57324(13) -0.0393(5) 0.1343(4) 0.0305(18) Uiso 1.000000 R
C24 C 0.68215(14) -0.1037(6) 0.3403(4) 0.0256(16) Uani 1.000000 .
H24 H 0.69771(14) -0.0724(6) 0.3049(4) 0.0308(19) Uiso 1.000000 R
C25 C 0.57509(13) 0.2361(5) 0.1208(3) 0.0241(16) Uani 1.000000 .
H25 H 0.56249(13) 0.1724(5) 0.1390(3) 0.0289(19) Uiso 1.000000 R
C26 C 0.65107(13) -0.0634(5) 0.3372(3) 0.0175(13) Uani 1.000000 .
C29 C 0.60708(12) 0.2405(5) 0.1392(3) 0.0165(13) Uani 1.000000 .
C34 C 0.63649(15) -0.1983(6) 0.4431(4) 0.0326(17) Uani 1.000000 .
H34 H 0.62083(15) -0.2318(6) 0.4772(4) 0.039(2) Uiso 1.000000 R
C39 C 0.62874(14) -0.1115(5) 0.3885(4) 0.0244(15) Uani 1.000000 .
H39 H 0.60760(14) -0.0841(5) 0.3861(4) 0.0293(18) Uiso 1.000000 R
C42 C 0.62757(14) -0.2238(5) 0.1906(3) 0.0218(14) Uani 1.000000 .
H42 H 0.64925(14) -0.2284(5) 0.2048(3) 0.0262(17) Uiso 1.000000 R
C43 C 0.74269(15) -0.0370(6) 0.1164(4) 0.0371(19) Uani 1.000000 .
H43 H 0.76460(15) -0.0486(6) 0.1075(4) 0.044(2) Uiso 1.000000 R
C45 C 0.56410(15) -0.2111(6) 0.1546(4) 0.0326(17) Uani 1.000000 .
H45 H 0.54213(15) -0.2063(6) 0.1438(4) 0.039(2) Uiso 1.000000 R
C46 C 0.66129(15) 0.4732(6) 0.3389(4) 0.0301(17) Uani 1.000000 .
H46 H 0.65468(15) 0.5525(6) 0.3345(4) 0.036(2) Uiso 1.000000 R
C48 C 0.59003(13) 0.1612(5) 0.3445(3) 0.0172(14) Uani 1.000000 .
C49 C 0.61218(14) 0.4210(5) 0.0678(4) 0.0250(15) Uani 1.000000 .
H49 H 0.62485(14) 0.4849(5) 0.0503(4) 0.0300(19) Uiso 1.000000 R
C52 C 0.65115(14) 0.2669(5) 0.3212(3) 0.0210(14) Uani 1.000000 .
C55 C 0.66770(15) -0.2361(5) 0.4475(4) 0.0272(16) Uani 1.000000 .
H55 H 0.67350(15) -0.2938(5) 0.4864(4) 0.0326(19) Uiso 1.000000 R
C56 C 0.58044(14) 0.4178(5) 0.0475(3) 0.0236(15) Uani 1.000000 .
H56 H 0.57149(14) 0.4778(5) 0.0147(3) 0.0284(18) Uiso 1.000000 R
C59 C 0.73246(14) 0.0618(6) 0.1585(4) 0.0327(17) Uani 1.000000 .
H59 H 0.74735(14) 0.1172(6) 0.1782(4) 0.039(2) Uiso 1.000000 R
C60 C 0.62544(13) 0.3327(5) 0.1131(3) 0.0193(14) Uani 1.000000 .
H60 H 0.64723(13) 0.3351(5) 0.1264(3) 0.0232(17) Uiso 1.000000 R
C61 C 0.56185(14) 0.3258(6) 0.0756(3) 0.0276(16) Uani 1.000000 .
H61 H 0.53993(14) 0.3246(6) 0.0637(3) 0.033(2) Uiso 1.000000 R
C62 C 0.53458(15) 0.1733(6) 0.4332(4) 0.0312(17) Uani 1.000000 .
H62 H 0.51564(15) 0.1768(6) 0.4640(4) 0.037(2) Uiso 1.000000 R
C65 C 0.61466(13) -0.1177(5) 0.1684(4) 0.0189(14) Uani 1.000000 .
C66 C 0.56362(13) 0.0981(5) 0.3190(4) 0.0244(16) Uani 1.000000 .
H66 H 0.56456(13) 0.0512(5) 0.2714(4) 0.0293(19) Uiso 1.000000 R
C68 C 0.68913(14) -0.0990(5) 0.0978(4) 0.0265(15) Uani 1.000000 .
H68 H 0.67428(14) -0.1511(5) 0.0741(4) 0.0318(18) Uiso 1.000000 R
C73 C 0.70022(13) 0.0795(5) 0.1717(4) 0.0258(15) Uani 1.000000 .
H73 H 0.69299(13) 0.1470(5) 0.2000(4) 0.0309(18) Uiso 1.000000 R
C75 C 0.72155(15) -0.1179(6) 0.0877(4) 0.0375(19) Uani 1.000000 .
H75 H 0.72885(15) -0.1866(6) 0.0610(4) 0.045(2) Uiso 1.000000 R
C78 C 0.64140(14) 0.3837(5) 0.3144(3) 0.0235(15) Uani 1.000000 .
H78 H 0.62116(14) 0.4016(5) 0.2930(3) 0.0282(18) Uiso 1.000000 R
C82 C 0.60909(16) -0.3233(6) 0.1923(4) 0.0315(17) Uani 1.000000 .
H82 H 0.61827(16) -0.3969(6) 0.2055(4) 0.038(2) Uiso 1.000000 R
C83 C 0.68997(15) -0.1911(6) 0.3965(4) 0.0287(16) Uani 1.000000 .
H83 H 0.71102(15) -0.2194(6) 0.3992(4) 0.0345(19) Uiso 1.000000 R
C97 C 0.57729(16) -0.3164(6) 0.1748(4) 0.0354(18) Uani 1.000000 .
H97 H 0.56458(16) -0.3849(6) 0.1767(4) 0.042(2) Uiso 1.000000 R
C131 C 0.58876(14) 0.2297(5) 0.4144(4) 0.0239(15) Uani 1.000000 .
H131 H 0.60686(14) 0.2714(5) 0.4324(4) 0.0286(19) Uiso 1.000000 R
C141 C 0.53620(14) 0.1045(6) 0.3635(4) 0.0303(17) Uani 1.000000 .
H141 H 0.51818(14) 0.0615(6) 0.3465(4) 0.036(2) Uiso 1.000000 R
Ga2 Ga 0.732459(15) -0.45042(6) 0.14210(3) 0.02982(18) Uani 1.000000 .
Cl9 Cl 0.68461(4) -0.41940(16) 0.10267(10) 0.0548(6) Uani 1.000000 .
Cl1 Cl 0.76517(4) -0.40892(16) 0.04478(9) 0.0428(5) Uani 1.000000 .
Cl7 Cl 0.74340(5) -0.34284(17) 0.24678(9) 0.0509(5) Uani 1.000000 .
P3 P 0.61191(3) 0.48749(13) 0.66423(8) 0.0165(3) Uani 1.000000 .
Cl6 Cl 0.62744(3) 0.46820(13) 0.53899(7) 0.0213(3) Uani 1.000000 .
P7 P 0.62417(3) 0.35840(14) 0.79193(8) 0.0173(3) Uani 1.000000 .
C13 C 0.57083(12) 0.4785(5) 0.6349(3) 0.0176(13) Uani 1.000000 .
N15 N 0.60472(10) 0.4789(4) 0.7773(3) 0.0172(11) Uani 1.000000 .
C19 C 0.59258(14) 0.5636(5) 0.8343(4) 0.0235(15) Uani 1.000000 .
C23 C 0.56495(16) 0.0510(6) 0.8769(4) 0.0319(17) Uani 1.000000 .
H23 H 0.55244(16) -0.0130(6) 0.8951(4) 0.038(2) Uiso 1.000000 R
C27 C 0.56078(15) 0.5913(6) 0.8324(4) 0.0284(16) Uani 1.000000 .
H27 H 0.54718(15) 0.5536(6) 0.7947(4) 0.0340(19) Uiso 1.000000 R
C28 C 0.66117(13) 0.6463(6) 0.6633(3) 0.0255(15) Uani 1.000000 .
H28 H 0.67417(13) 0.5804(6) 0.6523(3) 0.0306(18) Uiso 1.000000 R
C30 C 0.71284(15) 0.3707(6) 0.9468(4) 0.0336(18) Uani 1.000000 .
H30 H 0.73123(15) 0.3745(6) 0.9796(4) 0.040(2) Uiso 1.000000 R
C31 C 0.61297(13) 0.1233(6) 0.8206(3) 0.0227(15) Uani 1.000000 .
H31 H 0.63364(13) 0.1097(6) 0.8004(3) 0.0272(18) Uiso 1.000000 R
C32 C 0.60101(13) 0.2366(5) 0.8241(3) 0.0190(14) Uani 1.000000 .
C33 C 0.64575(13) 0.2705(5) 0.6435(3) 0.0181(13) Uani 1.000000 .
N35 N 0.63202(10) 0.3630(4) 0.6919(3) 0.0163(11) Uani 1.000000 .
C36 C 0.65921(13) 0.3616(5) 0.8513(3) 0.0207(14) Uani 1.000000 .
C37 C 0.61265(17) 0.6218(6) 0.8875(4) 0.0351(18) Uani 1.000000 .
H37 H 0.63463(17) 0.6055(6) 0.8873(4) 0.042(2) Uiso 1.000000 R
C38 C 0.64022(16) 0.0952(5) 0.5647(4) 0.0308(17) Uani 1.000000 .
H38 H 0.62739(16) 0.0340(5) 0.5437(4) 0.037(2) Uiso 1.000000 R
C40 C 0.69101(15) 0.1854(6) 0.5799(4) 0.0303(17) Uani 1.000000 .
H40 H 0.71304(15) 0.1857(6) 0.5694(4) 0.036(2) Uiso 1.000000 R
C41 C 0.59454(14) 0.0300(5) 0.8467(4) 0.0238(15) Uani 1.000000 .
H41 H 0.60240(14) -0.0479(5) 0.8436(4) 0.0285(18) Uiso 1.000000 R
C44 C 0.5687(2) 0.7298(6) 0.9389(4) 0.045(2) Uani 1.000000 .
H44 H 0.5606(2) 0.7873(6) 0.9751(4) 0.054(2) Uiso 1.000000 R
C47 C 0.52118(13) 0.3748(6) 0.6372(4) 0.0301(16) Uani 1.000000 .
H47 H 0.50888(13) 0.3091(6) 0.6533(4) 0.0361(19) Uiso 1.000000 R
C50 C 0.57113(13) 0.2572(6) 0.8558(3) 0.0236(15) Uani 1.000000 .
H50 H 0.56320(13) 0.3349(6) 0.8600(3) 0.0284(18) Uiso 1.000000 R
C51 C 0.55251(13) 0.3849(6) 0.6632(3) 0.0256(15) Uani 1.000000 .
H51 H 0.56122(13) 0.3289(6) 0.6996(3) 0.0308(18) Uiso 1.000000 R
C53 C 0.55747(13) 0.5629(6) 0.5847(3) 0.0245(16) Uani 1.000000 .
H53 H 0.56970(13) 0.6269(6) 0.5653(3) 0.0294(19) Uiso 1.000000 R
C57 C 0.68464(14) 0.4312(6) 0.8276(4) 0.0288(17) Uani 1.000000 .
H57 H 0.68374(14) 0.4752(6) 0.7786(4) 0.035(2) Uiso 1.000000 R
C58 C 0.67448(15) 0.7574(5) 0.6727(4) 0.0283(16) Uani 1.000000 .
H58 H 0.69671(15) 0.7673(5) 0.6701(4) 0.0340(19) Uiso 1.000000 R
C64 C 0.62694(14) 0.1838(5) 0.6128(4) 0.0246(15) Uani 1.000000 .
H64 H 0.60496(14) 0.1836(5) 0.6240(4) 0.0296(18) Uiso 1.000000 R
C69 C 0.62297(16) 0.8402(6) 0.6910(4) 0.0314(17) Uani 1.000000 .
H69 H 0.61008(16) 0.9075(6) 0.6984(4) 0.038(2) Uiso 1.000000 R
C72 C 0.68787(15) 0.3004(6) 0.9697(4) 0.0288(16) Uani 1.000000 .
H72 H 0.68939(15) 0.2544(6) 1.0177(4) 0.0346(19) Uiso 1.000000 R
C74 C 0.60943(14) 0.7290(5) 0.6856(3) 0.0218(14) Uani 1.000000 .
H74 H 0.58734(14) 0.7189(5) 0.6922(3) 0.0262(17) Uiso 1.000000 R
C76 C 0.52582(14) 0.5521(6) 0.5631(4) 0.0312(17) Uani 1.000000 .
H76 H 0.51643(14) 0.6108(6) 0.5299(4) 0.037(2) Uiso 1.000000 R
C77 C 0.62883(13) 0.6331(5) 0.6703(3) 0.0188(14) Uani 1.000000 .
C79 C 0.55312(15) 0.1628(6) 0.8811(4) 0.0263(16) Uani 1.000000 .
H79 H 0.53245(15) 0.1755(6) 0.9016(4) 0.0316(19) Uiso 1.000000 R
C80 C 0.67773(13) 0.2738(5) 0.6275(4) 0.0240(15) Uani 1.000000 .
H80 H 0.69046(13) 0.3352(5) 0.6487(4) 0.0288(18) Uiso 1.000000 R
C84 C 0.67232(17) 0.0977(6) 0.5480(4) 0.0372(18) Uani 1.000000 .
H84 H 0.68143(17) 0.0389(6) 0.5145(4) 0.045(2) Uiso 1.000000 R
C90 C 0.71110(15) 0.4355(6) 0.8761(4) 0.0342(17) Uani 1.000000 .
H90 H 0.72838(15) 0.4837(6) 0.8608(4) 0.041(2) Uiso 1.000000 R
C91 C 0.60031(19) 0.7038(6) 0.9410(4) 0.043(2) Uani 1.000000 .
H91 H 0.61370(19) 0.7419(6) 0.9790(4) 0.051(2) Uiso 1.000000 R
C96 C 0.66069(14) 0.2964(6) 0.9235(4) 0.0249(15) Uani 1.000000 .
H96 H 0.64324(14) 0.2501(6) 0.9403(4) 0.0299(18) Uiso 1.000000 R
C107 C 0.65536(17) 0.8515(6) 0.6854(4) 0.0354(18) Uani 1.000000 .
H107 H 0.66454(17) 0.9271(6) 0.6907(4) 0.042(2) Uiso 1.000000 R
C116 C 0.50816(14) 0.4604(6) 0.5881(4) 0.0343(18) Uani 1.000000 .
H116 H 0.48672(14) 0.4547(6) 0.5718(4) 0.041(2) Uiso 1.000000 R
Cl4 Cl 0.73823(5) -0.63442(16) 0.17229(9) 0.0545(5) Uani 1.000000 .
Cl2 Cl 0.44335(5) 0.13526(19) 1.01219(10) 0.0751(8) Uani 1.000000 .
C14 C 0.54874(17) 0.6754(6) 0.8865(4) 0.0386(19) Uani 1.000000 .
H14 H 0.52690(17) 0.6940(6) 0.8865(4) 0.046(2) Uiso 1.000000 R
C1 C 0.70018(15) 0.3337(6) 0.3766(4) 0.0339(17) Uani 1.000000 .
H1 H 0.72044(15) 0.3167(6) 0.3982(4) 0.041(2) Uiso 1.000000 R
Cl5 Cl 0.62701(4) 0.04187(13) 0.03509(8) 0.0259(4) Uani 1.000000 .
C12 C 0.56069(14) 0.2364(6) 0.4573(4) 0.0303(17) Uani 1.000000 .
H12 H 0.55944(14) 0.2851(6) 0.5040(4) 0.036(2) Uiso 1.000000 R
Cl11 Cl 0.46219(6) 0.58178(16) 0.77547(9) 0.0560(6) Uani 1.000000 .
Cl12 Cl 0.48951(4) 0.3727(2) 0.84387(9) 0.0562(6) Uani 1.000000 .
Cl13 Cl 0.42473(4) 0.42891(19) 0.87749(9) 0.0472(5) Uani 1.000000 .
C6 C 0.46216(15) 0.4873(6) 0.8581(4) 0.0362(18) Uani 1.000000 .
H6 H 0.46882(15) 0.5330(6) 0.9071(4) 0.043(2) Uiso 1.000000 R
Cl14 Cl 0.74998(5) 0.0666(2) 0.41514(10) 0.0756(7) Uani 1.000000 .
Cl15 Cl 0.79833(4) 0.10247(18) 0.29531(9) 0.0475(5) Uani 1.000000 .
Cl16 Cl 0.78803(9) -0.1263(2) 0.36290(11) 0.1333(16) Uani 1.000000 .
C3 C 0.78721(18) 0.0214(6) 0.3825(5) 0.049(2) Uani 1.000000 .
H3 H 0.80273(18) 0.0384(6) 0.4267(5) 0.059(3) Uiso 1.000000 R

loop_
_atom_site_aniso_label
_atom_site_aniso_U_11
_atom_site_aniso_U_22
_atom_site_aniso_U_33
_atom_site_aniso_U_12
_atom_site_aniso_U_13
_atom_site_aniso_U_23
Ga1 0.0211(3) 0.0222(4) 0.0306(4) 0.0001(3) -0.0029(3) -0.0038(4)
P4 0.0211(8) 0.0151(8) 0.0157(8) 0.0004(7) 0.0006(7) 0.0005(7)
P8 0.0187(7) 0.0155(8) 0.0165(8) 0.0015(7) -0.0011(7) -0.0015(7)
Cl8 0.0633(12) 0.0327(10) 0.0417(12) 0.0050(9) -0.0227(10) -0.0128(9)
Cl3 0.0200(8) 0.0759(14) 0.0423(11) -0.0048(9) 0.0033(8) -0.0110(11)
Cl10 0.0949(16) 0.0566(14) 0.0610(15) -0.0445(12) 0.0366(14) -0.0123(12)
N14 0.022(3) 0.017(3) 0.015(3) 0.001(2) -0.003(2) -0.003(2)
N16 0.021(3) 0.011(3) 0.023(3) -0.005(2) 0.001(2) -0.003(2)
C18 0.019(3) 0.024(3) 0.022(3) 0.006(3) 0.006(3) 0.010(3)
C20 0.032(4) 0.024(4) 0.027(4) -0.001(3) -0.003(3) 0.006(3)
C21 0.037(4) 0.037(5) 0.033(4) -0.019(4) -0.006(3) -0.011(4)
C22 0.031(3) 0.016(3) 0.029(4) -0.002(3) 0.003(3) 0.003(3)
C24 0.025(3) 0.027(4) 0.025(4) -0.000(3) -0.001(3) 0.004(3)
C25 0.025(3) 0.019(3) 0.028(4) 0.003(3) -0.003(3) 0.006(3)
C26 0.024(3) 0.013(3) 0.016(3) -0.002(3) -0.009(3) 0.004(3)
C29 0.023(3) 0.014(3) 0.013(3) 0.000(2) -0.002(3) 0.000(3)
C34 0.036(4) 0.026(4) 0.036(4) 0.007(3) 0.012(4) 0.011(3)
C39 0.028(3) 0.018(4) 0.027(4) 0.007(3) -0.001(3) 0.002(3)
C42 0.031(3) 0.023(4) 0.011(3) 0.003(3) 0.003(3) -0.003(3)
C43 0.022(3) 0.034(4) 0.055(5) 0.004(3) 0.009(3) 0.011(4)
C45 0.036(4) 0.036(4) 0.026(4) -0.010(3) -0.002(3) -0.008(4)
C46 0.038(4) 0.021(4) 0.032(4) -0.004(3) 0.003(3) -0.009(3)
C48 0.018(3) 0.023(4) 0.011(3) 0.002(3) 0.002(3) 0.002(3)
C49 0.031(4) 0.018(4) 0.026(4) 0.006(3) 0.010(3) 0.001(3)
C52 0.027(3) 0.021(4) 0.015(3) -0.003(3) -0.002(3) -0.002(3)
C55 0.046(4) 0.019(4) 0.017(4) 0.006(3) 0.001(3) 0.005(3)
C56 0.035(4) 0.016(4) 0.019(4) 0.005(3) -0.000(3) 0.008(3)
C59 0.028(3) 0.033(4) 0.036(5) -0.003(3) 0.005(3) 0.010(4)
C60 0.020(3) 0.017(3) 0.020(4) 0.002(3) 0.001(3) -0.000(3)
C61 0.028(4) 0.033(4) 0.022(4) 0.010(3) -0.012(3) 0.000(3)
C62 0.031(4) 0.044(4) 0.019(4) 0.017(3) 0.009(3) 0.017(3)
C65 0.025(3) 0.011(3) 0.020(3) -0.004(3) 0.007(3) 0.001(3)
C66 0.031(4) 0.016(4) 0.026(4) 0.002(3) 0.003(3) 0.004(3)
C68 0.035(4) 0.018(4) 0.026(4) 0.006(3) 0.007(3) 0.001(3)
C73 0.022(3) 0.025(4) 0.031(4) 0.002(3) 0.007(3) 0.004(3)
C75 0.042(4) 0.021(4) 0.049(5) 0.013(3) 0.023(4) 0.007(4)
C78 0.024(3) 0.022(4) 0.024(4) 0.002(3) 0.000(3) -0.003(3)
C82 0.048(4) 0.018(4) 0.028(4) -0.005(3) 0.002(4) 0.005(3)
C83 0.031(4) 0.027(4) 0.028(4) 0.008(3) -0.003(3) 0.004(3)
C97 0.047(4) 0.037(5) 0.022(4) -0.022(4) 0.010(3) -0.003(3)
C131 0.028(3) 0.017(4) 0.027(4) 0.001(3) -0.002(3) 0.007(3)
C141 0.018(3) 0.040(4) 0.033(4) -0.006(3) -0.004(3) 0.012(4)
Ga2 0.0278(4) 0.0258(4) 0.0359(4) -0.0008(3) 0.0089(4) -0.0040(4)
Cl9 0.0261(8) 0.0352(11) 0.1033(17) 0.0022(8) 0.0001(11) -0.0173(12)
Cl1 0.0361(9) 0.0543(12) 0.0381(11) -0.0103(9) 0.0129(9) -0.0093(10)
Cl7 0.0703(13) 0.0440(12) 0.0383(11) -0.0096(10) 0.0078(11) -0.0104(10)
P3 0.0192(7) 0.0164(8) 0.0140(8) 0.0017(6) -0.0001(7) 0.0009(7)
Cl6 0.0274(8) 0.0216(8) 0.0151(8) 0.0031(6) 0.0009(7) 0.0017(7)
P7 0.0189(8) 0.0176(9) 0.0153(8) 0.0007(7) -0.0002(7) 0.0004(7)
C13 0.017(3) 0.018(3) 0.017(3) 0.000(2) -0.002(3) -0.005(3)
N15 0.020(3) 0.018(3) 0.013(3) 0.003(2) 0.003(2) -0.001(2)
C19 0.032(3) 0.018(4) 0.020(4) 0.005(3) 0.005(3) 0.004(3)
C23 0.045(4) 0.030(4) 0.021(4) -0.017(3) -0.001(3) 0.011(3)
C27 0.041(4) 0.025(4) 0.019(4) 0.004(3) -0.003(3) -0.004(3)
C28 0.028(3) 0.033(4) 0.016(3) 0.003(3) 0.007(3) -0.002(3)
C30 0.033(4) 0.036(4) 0.032(4) 0.011(3) -0.012(3) -0.005(4)
C31 0.017(3) 0.035(4) 0.015(3) 0.000(3) 0.003(3) 0.002(3)
C32 0.023(3) 0.021(4) 0.014(4) -0.004(3) -0.013(3) 0.002(3)
C33 0.025(3) 0.018(3) 0.011(3) 0.010(3) 0.003(3) -0.004(3)
N35 0.019(3) 0.014(3) 0.016(3) 0.006(2) 0.001(2) -0.002(2)
C36 0.026(3) 0.020(4) 0.016(3) 0.005(3) 0.003(3) -0.003(3)
C37 0.050(4) 0.035(4) 0.020(4) 0.000(4) -0.008(3) -0.004(3)
C38 0.056(5) 0.012(4) 0.025(4) 0.009(3) 0.002(3) -0.002(3)
C40 0.024(3) 0.043(4) 0.023(4) 0.020(3) 0.007(3) 0.002(3)
C41 0.037(4) 0.009(3) 0.025(4) 0.005(3) -0.003(3) 0.000(3)
C44 0.085(6) 0.028(4) 0.023(4) 0.015(4) 0.008(4) 0.005(4)
C47 0.016(3) 0.050(4) 0.025(4) -0.012(3) 0.007(3) -0.011(4)
C50 0.021(3) 0.031(4) 0.019(4) 0.002(3) -0.000(3) -0.001(3)
C51 0.032(3) 0.035(4) 0.010(3) 0.004(3) 0.001(3) 0.002(3)
C53 0.026(3) 0.029(4) 0.019(4) 0.011(3) -0.001(3) -0.002(3)
C57 0.033(4) 0.035(4) 0.019(4) -0.005(3) -0.008(3) 0.004(3)
C58 0.036(4) 0.019(4) 0.030(4) -0.011(3) 0.003(3) 0.009(3)
C64 0.032(3) 0.019(3) 0.023(4) 0.000(3) -0.003(3) 0.009(3)
C69 0.052(5) 0.016(4) 0.026(4) 0.002(3) -0.001(3) 0.004(3)
C72 0.037(4) 0.026(4) 0.023(4) 0.007(3) 0.003(3) -0.004(3)
C74 0.027(3) 0.019(3) 0.019(4) 0.005(3) 0.001(3) -0.004(3)
C76 0.024(3) 0.042(4) 0.027(4) 0.016(3) -0.003(3) 0.000(3)
C77 0.024(3) 0.022(3) 0.010(3) -0.004(3) -0.005(3) -0.003(3)
C79 0.028(4) 0.026(4) 0.025(4) -0.004(3) 0.005(3) 0.002(3)
C80 0.022(3) 0.028(4) 0.022(4) 0.009(3) -0.002(3) -0.000(3)
C84 0.061(5) 0.025(4) 0.026(4) 0.019(4) 0.009(4) -0.007(3)
C90 0.029(4) 0.040(5) 0.033(4) -0.005(3) 0.000(3) 0.000(4)
C91 0.078(6) 0.033(5) 0.016(4) 0.009(4) -0.004(4) -0.006(3)
C96 0.024(3) 0.021(4) 0.030(4) -0.000(3) 0.008(3) -0.005(3)
C107 0.062(5) 0.015(4) 0.029(4) -0.009(3) -0.010(4) 0.000(3)
C116 0.014(3) 0.058(5) 0.031(4) 0.007(3) -0.004(3) -0.006(4)
Cl4 0.0784(14) 0.0305(10) 0.0548(13) 0.0089(10) 0.0098(12) 0.0032(10)
Cl2 0.0922(17) 0.0581(15) 0.0749(17) 0.0454(13) -0.0624(14) -0.0377(12)
C14 0.040(4) 0.043(5) 0.033(4) 0.024(4) 0.007(4) -0.004(4)
C1 0.030(4) 0.042(5) 0.030(4) -0.010(3) -0.008(3) -0.006(4)
Cl5 0.0387(9) 0.0240(9) 0.0150(8) 0.0028(7) -0.0020(7) 0.0014(7)
C12 0.030(4) 0.038(4) 0.023(4) 0.010(3) 0.012(3) -0.003(3)
Cl11 0.1019(16) 0.0318(11) 0.0341(11) -0.0035(11) 0.0117(11) 0.0022(9)
Cl12 0.0457(11) 0.0700(16) 0.0528(13) 0.0229(11) 0.0157(10) 0.0078(12)
Cl13 0.0348(10) 0.0768(16) 0.0301(10) 0.0066(10) 0.0044(9) 0.0048(10)
C6 0.036(4) 0.035(4) 0.038(5) 0.009(3) 0.005(4) 0.002(4)
Cl14 0.0435(11) 0.117(2) 0.0658(16) 0.0017(14) 0.0111(11) 0.0145(16)
Cl15 0.0380(10) 0.0548(13) 0.0497(13) -0.0115(9) -0.0012(9) -0.0008(11)
Cl16 0.250(4) 0.0441(17) 0.105(3) -0.005(2) 0.091(3) -0.0180(16)
C3 0.054(5) 0.036(5) 0.058(6) -0.001(4) 0.002(4) -0.012(4)

loop_
_atom_type_symbol
_atom_type_scat_dispersion_real
_atom_type_scat_dispersion_imag
_atom_type_scat_Cromer_Mann_a1
_atom_type_scat_Cromer_Mann_a2
_atom_type_scat_Cromer_Mann_a3
_atom_type_scat_Cromer_Mann_a4
_atom_type_scat_Cromer_Mann_b1
_atom_type_scat_Cromer_Mann_b2
_atom_type_scat_Cromer_Mann_b3
_atom_type_scat_Cromer_Mann_b4
_atom_type_scat_Cromer_Mann_c
_atom_type_scat_source
_atom_type_scat_dispersion_source
C 0.00313 0.00162 2.31000 1.02000 1.58860 0.86500 20.84390 10.20750 0.56870 51.65120 0.21560 'International Tables Volume C Table 6.1.1.4 (pp. 500-502)' 'Brennan, Cowan, Rev. Sci. Instrum., 1992, 63, 850'
Cl 0.14908 0.15974 11.46040 7.19640 6.25560 1.64550 0.01040 1.16620 18.51940 47.77840 -9.55740 'International Tables Volume C Table 6.1.1.4 (pp. 500-502)' 'Brennan, Cowan, Rev. Sci. Instrum., 1992, 63, 850'
Ga 0.23696 1.61810 15.23540 6.70060 4.35910 2.96230 3.06690 0.24120 10.78050 61.41350 1.71890 'International Tables Volume C Table 6.1.1.4 (pp. 500-502)' 'Brennan, Cowan, Rev. Sci. Instrum., 1992, 63, 850'
H 0.00000 0.00000 0.49300 0.32291 0.14019 0.04081 10.51090 26.12570 3.14236 57.79970 0.00304 'International Tables Volume C Table 6.1.1.4 (pp. 500-502)' 'Brennan, Cowan, Rev. Sci. Instrum., 1992, 63, 850'
N 0.00612 0.00332 12.21260 3.13220 2.01250 1.16630 0.00570 9.89330 28.99750 0.58260 -11.52900 'International Tables Volume C Table 6.1.1.4 (pp. 500-502)' 'Brennan, Cowan, Rev. Sci. Instrum., 1992, 63, 850'
P 0.10265 0.09519 6.43450 4.17910 1.78000 1.49080 1.90670 27.15700 0.52600 68.16450 1.11490 'International Tables Volume C Table 6.1.1.4 (pp. 500-502)' 'Brennan, Cowan, Rev. Sci. Instrum., 1992, 63, 850'

loop_
_geom_angle_atom_site_label_1
_geom_angle_atom_site_label_2
_geom_angle_atom_site_label_3
_geom_angle
_geom_angle_site_symmetry_1
_geom_angle_site_symmetry_3
_geom_angle_publ_flag
Cl3 Ga1 Cl8 108.88(7) . . ?
Cl10 Ga1 Cl8 109.21(7) . . ?
Cl10 Ga1 Cl3 108.84(9) . . ?
Cl2 Ga1 Cl8 111.07(7) . . ?
Cl2 Ga1 Cl3 108.32(7) . . ?
Cl2 Ga1 Cl10 110.48(9) . . ?
N14 P4 P8 38.26(15) . . ?
N16 P4 P8 39.00(16) . . ?
N16 P4 N14 77.3(2) . . ?
C18 P4 P8 113.9(2) . . ?
C18 P4 N14 94.8(2) . . ?
C18 P4 N16 123.7(2) . . ?
C65 P4 P8 111.87(19) . . ?
C65 P4 N14 94.1(2) . . ?
C65 P4 N16 120.8(2) . . ?
C65 P4 C18 115.3(3) . . ?
Cl5 P4 P8 130.02(8) . . ?
Cl5 P4 N14 168.27(17) . . ?
Cl5 P4 N16 91.02(17) . . ?
Cl5 P4 C18 91.2(2) . . ?
Cl5 P4 C65 92.4(2) . . ?
N14 P8 P4 45.56(16) . . ?
N16 P8 P4 40.28(16) . . ?
N16 P8 N14 85.8(2) . . ?
C48 P8 P4 126.9(2) . . ?
C48 P8 N14 119.4(3) . . ?
C48 P8 N16 113.1(2) . . ?
C52 P8 P4 124.3(2) . . ?
C52 P8 N14 115.9(3) . . ?
C52 P8 N16 113.2(3) . . ?
C52 P8 C48 108.0(3) . . ?
P8 N14 P4 96.2(2) . . ?
C26 N14 P4 132.2(4) . . ?
C26 N14 P8 130.0(4) . . ?
P8 N16 P4 100.7(3) . . ?
C29 N16 P4 132.8(4) . . ?
C29 N16 P8 126.4(4) . . ?
C68 C18 P4 120.1(5) . . ?
C73 C18 P4 119.0(4) . . ?
C73 C18 C68 121.0(5) . . ?
C52 C20 H20 120.0(4) . . ?
C1 C20 H20 120.0(4) . . ?
C1 C20 C52 119.9(6) . . ?
C46 C21 H21 119.8(4) . . ?
C1 C21 H21 119.8(4) . . ?
C1 C21 C46 120.4(6) . . ?
C45 C22 H22 120.0(4) . . ?
C65 C22 H22 120.0(3) . . ?
C65 C22 C45 120.0(6) . . ?
C26 C24 H24 120.6(4) . . ?
C83 C24 H24 120.6(4) . . ?
C83 C24 C26 118.9(6) . . ?
C29 C25 H25 120.5(3) . . ?
C61 C25 H25 120.5(4) . . ?
C61 C25 C29 119.1(6) . . ?
C24 C26 N14 118.9(5) . . ?
C39 C26 N14 121.5(5) . . ?
C39 C26 C24 119.5(5) . . ?
C25 C29 N16 118.8(5) . . ?
C60 C29 N16 120.5(5) . . ?
C60 C29 C25 120.7(5) . . ?
C39 C34 H34 120.6(4) . . ?
C55 C34 H34 120.6(4) . . ?
C55 C34 C39 118.9(6) . . ?
C34 C39 C26 121.4(6) . . ?
H39 C39 C26 119.3(3) . . ?
H39 C39 C34 119.3(4) . . ?
C65 C42 H42 119.9(3) . . ?
C82 C42 H42 119.9(4) . . ?
C82 C42 C65 120.2(6) . . ?
C59 C43 H43 119.6(4) . . ?
C75 C43 H43 119.6(4) . . ?
C75 C43 C59 120.8(6) . . ?
H45 C45 C22 119.8(4) . . ?
C97 C45 C22 120.4(6) . . ?
C97 C45 H45 119.8(4) . . ?
H46 C46 C21 120.0(4) . . ?
C78 C46 C21 120.0(6) . . ?
C78 C46 H46 120.0(4) . . ?
C66 C48 P8 119.9(4) . . ?
C131 C48 P8 119.7(4) . . ?
C131 C48 C66 120.4(5) . . ?
C56 C49 H49 119.7(3) . . ?
C60 C49 H49 119.7(4) . . ?
C60 C49 C56 120.6(6) . . ?
C20 C52 P8 120.4(5) . . ?
C78 C52 P8 120.4(4) . . ?
C78 C52 C20 119.2(6) . . ?
H55 C55 C34 119.7(4) . . ?
C83 C55 C34 120.6(6) . . ?
C83 C55 H55 119.7(4) . . ?
H56 C56 C49 120.4(3) . . ?
C61 C56 C49 119.3(5) . . ?
C61 C56 H56 120.4(3) . . ?
H59 C59 C43 120.1(4) . . ?
C73 C59 C43 119.9(6) . . ?
C73 C59 H59 120.1(4) . . ?
C49 C60 C29 119.8(5) . . ?
H60 C60 C29 120.1(3) . . ?
H60 C60 C49 120.1(4) . . ?
C56 C61 C25 120.4(6) . . ?
H61 C61 C25 119.8(4) . . ?
H61 C61 C56 119.8(3) . . ?
C141 C62 H62 120.3(4) . . ?
C12 C62 H62 120.3(4) . . ?
C12 C62 C141 119.5(6) . . ?
C22 C65 P4 118.3(4) . . ?
C42 C65 P4 122.5(4) . . ?
C42 C65 C22 119.1(5) . . ?
H66 C66 C48 120.3(3) . . ?
C141 C66 C48 119.4(6) . . ?
C141 C66 H66 120.3(4) . . ?
H68 C68 C18 120.4(3) . . ?
C75 C68 C18 119.3(6) . . ?
C75 C68 H68 120.4(4) . . ?
C59 C73 C18 119.0(6) . . ?
H73 C73 C18 120.5(3) . . ?
H73 C73 C59 120.5(4) . . ?
C68 C75 C43 119.8(6) . . ?
H75 C75 C43 120.1(4) . . ?
H75 C75 C68 120.1(4) . . ?
C52 C78 C46 119.9(6) . . ?
H78 C78 C46 120.0(4) . . ?
H78 C78 C52 120.0(3) . . ?
H82 C82 C42 119.9(4) . . ?
C97 C82 C42 120.2(6) . . ?
C97 C82 H82 119.9(4) . . ?
C55 C83 C24 120.7(6) . . ?
H83 C83 C24 119.7(4) . . ?
H83 C83 C55 119.7(4) . . ?
C82 C97 C45 120.1(6) . . ?
H97 C97 C45 120.0(4) . . ?
H97 C97 C82 120.0(4) . . ?
H131 C131 C48 120.5(3) . . ?
C12 C131 C48 119.0(6) . . ?
C12 C131 H131 120.5(4) . . ?
C66 C141 C62 120.7(6) . . ?
H141 C141 C62 119.7(4) . . ?
H141 C141 C66 119.7(4) . . ?
Cl1 Ga2 Cl9 110.06(7) . . ?
Cl7 Ga2 Cl9 110.34(8) . . ?
Cl7 Ga2 Cl1 109.06(7) . . ?
Cl4 Ga2 Cl9 109.46(8) . . ?
Cl4 Ga2 Cl1 107.91(7) . . ?
Cl4 Ga2 Cl7 109.96(7) . . ?
P7 P3 Cl6 130.07(8) . . ?
C13 P3 Cl6 91.90(19) . . ?
C13 P3 P7 111.92(19) . . ?
N15 P3 Cl6 167.84(16) . . ?
N15 P3 P7 37.97(14) . . ?
N15 P3 C13 96.0(2) . . ?
N35 P3 Cl6 91.01(16) . . ?
N35 P3 P7 39.07(15) . . ?
N35 P3 C13 120.1(2) . . ?
N35 P3 N15 77.0(2) . . ?
C77 P3 Cl6 91.43(18) . . ?
C77 P3 P7 113.11(18) . . ?
C77 P3 C13 116.6(3) . . ?
C77 P3 N15 93.3(2) . . ?
C77 P3 N35 123.1(2) . . ?
N15 P7 P3 45.79(16) . . ?
C32 P7 P3 124.59(18) . . ?
C32 P7 N15 115.1(3) . . ?
N35 P7 P3 40.11(15) . . ?
N35 P7 N15 85.9(2) . . ?
N35 P7 C32 115.2(3) . . ?
C36 P7 P3 126.5(2) . . ?
C36 P7 N15 119.3(3) . . ?
C36 P7 C32 108.3(3) . . ?
C36 P7 N35 111.8(2) . . ?
C51 C13 P3 119.2(4) . . ?
C53 C13 P3 120.8(4) . . ?
C53 C13 C51 120.0(5) . . ?
P7 N15 P3 96.2(2) . . ?
C19 N15 P3 131.6(4) . . ?
C19 N15 P7 130.8(4) . . ?
C27 C19 N15 119.1(5) . . ?
C37 C19 N15 120.7(5) . . ?
C37 C19 C27 120.1(6) . . ?
C41 C23 H23 119.5(4) . . ?
C79 C23 H23 119.5(4) . . ?
C79 C23 C41 121.0(6) . . ?
H27 C27 C19 120.2(4) . . ?
C14 C27 C19 119.7(6) . . ?
C14 C27 H27 120.2(4) . . ?
C58 C28 H28 120.3(4) . . ?
C77 C28 H28 120.3(4) . . ?
C77 C28 C58 119.4(6) . . ?
C72 C30 H30 120.0(4) . . ?
C90 C30 H30 120.0(4) . . ?
C90 C30 C72 120.1(6) . . ?
C32 C31 H31 120.2(3) . . ?
C41 C31 H31 120.2(4) . . ?
C41 C31 C32 119.6(5) . . ?
C31 C32 P7 120.7(4) . . ?
C50 C32 P7 118.8(5) . . ?
C50 C32 C31 120.4(6) . . ?
C64 C33 N35 119.8(5) . . ?
C80 C33 N35 118.7(5) . . ?
C80 C33 C64 121.5(5) . . ?
P7 N35 P3 100.8(2) . . ?
C33 N35 P3 131.1(4) . . ?
C33 N35 P7 126.7(4) . . ?
C57 C36 P7 120.3(5) . . ?
C96 C36 P7 119.4(5) . . ?
C96 C36 C57 120.3(5) . . ?
H37 C37 C19 120.3(4) . . ?
C91 C37 C19 119.4(7) . . ?
C91 C37 H37 120.3(4) . . ?
C64 C38 H38 120.3(4) . . ?
C84 C38 H38 120.3(4) . . ?
C84 C38 C64 119.4(6) . . ?
C80 C40 H40 119.8(4) . . ?
C84 C40 H40 119.8(4) . . ?
C84 C40 C80 120.4(6) . . ?
C31 C41 C23 119.6(6) . . ?
H41 C41 C23 120.2(4) . . ?
H41 C41 C31 120.2(4) . . ?
C91 C44 H44 119.1(4) . . ?
C14 C44 H44 119.1(4) . . ?
C14 C44 C91 121.7(7) . . ?
C51 C47 H47 120.0(4) . . ?
C116 C47 H47 120.0(4) . . ?
C116 C47 C51 119.9(6) . . ?
H50 C50 C32 120.5(4) . . ?
C79 C50 C32 119.0(6) . . ?
C79 C50 H50 120.5(4) . . ?
C47 C51 C13 119.2(6) . . ?
H51 C51 C13 120.4(3) . . ?
H51 C51 C47 120.4(4) . . ?
H53 C53 C13 120.6(3) . . ?
C76 C53 C13 118.9(6) . . ?
C76 C53 H53 120.6(4) . . ?
H57 C57 C36 120.4(4) . . ?
C90 C57 C36 119.1(6) . . ?
C90 C57 H57 120.4(4) . . ?
H58 C58 C28 120.3(4) . . ?
C107 C58 C28 119.4(6) . . ?
C107 C58 H58 120.3(4) . . ?
C38 C64 C33 119.7(6) . . ?
H64 C64 C33 120.2(3) . . ?
H64 C64 C38 120.2(4) . . ?
C74 C69 H69 120.4(4) . . ?
C107 C69 H69 120.4(4) . . ?
C107 C69 C74 119.3(6) . . ?
H72 C72 C30 119.7(4) . . ?
C96 C72 C30 120.5(6) . . ?
C96 C72 H72 119.7(4) . . ?
H74 C74 C69 120.6(4) . . ?
C77 C74 C69 118.9(6) . . ?
C77 C74 H74 120.6(3) . . ?
H76 C76 C53 119.2(4) . . ?
C116 C76 C53 121.6(6) . . ?
C116 C76 H76 119.2(4) . . ?
C28 C77 P3 119.2(4) . . ?
C74 C77 P3 119.8(4) . . ?
C74 C77 C28 121.0(5) . . ?
C50 C79 C23 120.3(6) . . ?
H79 C79 C23 119.8(4) . . ?
H79 C79 C50 119.8(4) . . ?
C40 C80 C33 118.9(6) . . ?
H80 C80 C33 120.6(3) . . ?
H80 C80 C40 120.6(4) . . ?
C40 C84 C38 120.2(6) . . ?
H84 C84 C38 119.9(4) . . ?
H84 C84 C40 119.9(4) . . ?
C57 C90 C30 120.9(6) . . ?
H90 C90 C30 119.5(4) . . ?
H90 C90 C57 119.5(4) . . ?
C44 C91 C37 119.9(7) . . ?
H91 C91 C37 120.0(4) . . ?
H91 C91 C44 120.0(4) . . ?
C72 C96 C36 119.1(6) . . ?
H96 C96 C36 120.5(3) . . ?
H96 C96 C72 120.5(4) . . ?
C69 C107 C58 121.9(6) . . ?
H107 C107 C58 119.0(4) . . ?
H107 C107 C69 119.0(4) . . ?
C76 C116 C47 120.2(6) . . ?
H116 C116 C47 119.9(4) . . ?
H116 C116 C76 119.9(4) . . ?
C44 C14 C27 119.1(6) . . ?
H14 C14 C27 120.4(4) . . ?
H14 C14 C44 120.4(4) . . ?
C21 C1 C20 120.6(6) . . ?
H1 C1 C20 119.7(4) . . ?
H1 C1 C21 119.7(4) . . ?
C131 C12 C62 121.0(6) . . ?
H12 C12 C62 119.5(4) . . ?
H12 C12 C131 119.5(4) . . ?
Cl12 C6 Cl11 110.8(4) . . ?
Cl13 C6 Cl11 112.3(4) . . ?
Cl13 C6 Cl12 109.8(4) . . ?
H6 C6 Cl11 107.9(2) . . ?
H6 C6 Cl12 107.9(2) . . ?
H6 C6 Cl13 107.9(2) . . ?
Cl15 C3 Cl14 109.6(4) . . ?
Cl16 C3 Cl14 111.5(5) . . ?
Cl16 C3 Cl15 110.8(4) . . ?
H3 C3 Cl14 108.3(3) . . ?
H3 C3 Cl15 108.3(3) . . ?
H3 C3 Cl16 108.3(3) . . ?

loop_
_geom_bond_atom_site_label_1
_geom_bond_atom_site_label_2
_geom_bond_distance
_geom_bond_site_symmetry_2
_geom_bond_publ_flag
Ga1 Cl8 2.1621(16) . ?
Ga1 Cl3 2.1684(17) . ?
Ga1 Cl10 2.1459(19) . ?
Ga1 Cl2 2.1556(17) . ?
P4 P8 2.605(2) . ?
P4 N14 1.871(4) . ?
P4 N16 1.714(5) . ?
P4 C18 1.810(5) . ?
P4 C65 1.802(5) . ?
P4 Cl5 2.1958(18) . ?
P8 N14 1.623(5) . ?
P8 N16 1.669(5) . ?
P8 C48 1.784(6) . ?
P8 C52 1.781(6) . ?
N14 C26 1.445(7) . ?
N16 C29 1.447(7) . ?
C18 C68 1.389(8) . ?
C18 C73 1.388(8) . ?
C20 H20 0.9500 . ?
C20 C52 1.380(8) . ?
C20 C1 1.386(9) . ?
C21 H21 0.9500 . ?
C21 C46 1.372(9) . ?
C21 C1 1.362(9) . ?
C22 H22 0.9500 . ?
C22 C45 1.375(8) . ?
C22 C65 1.402(8) . ?
C24 H24 0.9500 . ?
C24 C26 1.397(8) . ?
C24 C83 1.399(8) . ?
C25 H25 0.9500 . ?
C25 C29 1.391(8) . ?
C25 C61 1.383(8) . ?
C26 C39 1.383(8) . ?
C29 C60 1.377(7) . ?
C34 H34 0.9500 . ?
C34 C39 1.375(8) . ?
C34 C55 1.394(8) . ?
C39 H39 0.9500 . ?
C42 H42 0.9500 . ?
C42 C65 1.377(8) . ?
C42 C82 1.380(8) . ?
C43 H43 0.9500 . ?
C43 C59 1.392(9) . ?
C43 C75 1.370(9) . ?
C45 H45 0.9500 . ?
C45 C97 1.366(9) . ?
C46 H46 0.9500 . ?
C46 C78 1.384(8) . ?
C48 C66 1.395(8) . ?
C48 C131 1.391(8) . ?
C49 H49 0.9500 . ?
C49 C56 1.387(8) . ?
C49 C60 1.373(8) . ?
C52 C78 1.399(8) . ?
C55 H55 0.9500 . ?
C55 C83 1.363(8) . ?
C56 H56 0.9500 . ?
C56 C61 1.391(8) . ?
C59 H59 0.9500 . ?
C59 C73 1.399(8) . ?
C60 H60 0.9500 . ?
C61 H61 0.9500 . ?
C62 H62 0.9500 . ?
C62 C141 1.391(9) . ?
C62 C12 1.378(9) . ?
C66 H66 0.9500 . ?
C66 C141 1.376(8) . ?
C68 H68 0.9500 . ?
C68 C75 1.401(8) . ?
C73 H73 0.9500 . ?
C75 H75 0.9500 . ?
C78 H78 0.9500 . ?
C82 H82 0.9500 . ?
C82 C97 1.381(9) . ?
C83 H83 0.9500 . ?
C97 H97 0.9500 . ?
C131 H131 0.9500 . ?
C131 C12 1.386(8) . ?
C141 H141 0.9500 . ?
Ga2 Cl9 2.1591(17) . ?
Ga2 Cl1 2.1709(16) . ?
Ga2 Cl7 2.1648(17) . ?
Ga2 Cl4 2.1698(19) . ?
P3 Cl6 2.1745(18) . ?
P3 P7 2.618(2) . ?
P3 C13 1.810(5) . ?
P3 N15 1.887(4) . ?
P3 N35 1.717(5) . ?
P3 C77 1.811(6) . ?
P7 N15 1.620(5) . ?
P7 C32 1.782(6) . ?
P7 N35 1.680(5) . ?
P7 C36 1.778(6) . ?
C13 C51 1.400(8) . ?
C13 C53 1.389(8) . ?
N15 C19 1.441(7) . ?
C19 C27 1.385(8) . ?
C19 C37 1.390(9) . ?
C23 H23 0.9500 . ?
C23 C41 1.370(9) . ?
C23 C79 1.372(9) . ?
C27 H27 0.9500 . ?
C27 C14 1.405(9) . ?
C28 H28 0.9500 . ?
C28 C58 1.395(8) . ?
C28 C77 1.384(8) . ?
C30 H30 0.9500 . ?
C30 C72 1.381(9) . ?
C30 C90 1.379(9) . ?
C31 H31 0.9500 . ?
C31 C32 1.389(8) . ?
C31 C41 1.388(8) . ?
C32 C50 1.390(8) . ?
C33 N35 1.445(7) . ?
C33 C64 1.367(8) . ?
C33 C80 1.382(7) . ?
C36 C57 1.394(8) . ?
C36 C96 1.403(8) . ?
C37 H37 0.9500 . ?
C37 C91 1.387(9) . ?
C38 H38 0.9500 . ?
C38 C64 1.401(8) . ?
C38 C84 1.389(9) . ?
C40 H40 0.9500 . ?
C40 C80 1.395(8) . ?
C40 C84 1.380(9) . ?
C41 H41 0.9500 . ?
C44 H44 0.9500 . ?
C44 C91 1.372(10) . ?
C44 C14 1.359(10) . ?
C47 H47 0.9500 . ?
C47 C51 1.400(8) . ?
C47 C116 1.383(9) . ?
C50 H50 0.9500 . ?
C50 C79 1.384(8) . ?
C51 H51 0.9500 . ?
C53 H53 0.9500 . ?
C53 C76 1.394(8) . ?
C57 H57 0.9500 . ?
C57 C90 1.379(8) . ?
C58 H58 0.9500 . ?
C58 C107 1.361(9) . ?
C64 H64 0.9500 . ?
C69 H69 0.9500 . ?
C69 C74 1.395(8) . ?
C69 C107 1.382(9) . ?
C72 H72 0.9500 . ?
C72 C96 1.382(8) . ?
C74 H74 0.9500 . ?
C74 C77 1.391(8) . ?
C76 H76 0.9500 . ?
C76 C116 1.350(9) . ?
C79 H79 0.9500 . ?
C80 H80 0.9500 . ?
C84 H84 0.9500 . ?
C90 H90 0.9500 . ?
C91 H91 0.9500 . ?
C96 H96 0.9500 . ?
C107 H107 0.9500 . ?
C116 H116 0.9500 . ?
C14 H14 0.9500 . ?
C1 H1 0.9500 . ?
C12 H12 0.9500 . ?
Cl11 C6 1.735(7) . ?
Cl12 C6 1.763(7) . ?
Cl13 C6 1.750(7) . ?
C6 H6 1.0000 . ?
Cl14 C3 1.746(8) . ?
Cl15 C3 1.770(8) . ?
Cl16 C3 1.715(8) . ?
C3 H3 1.0000 . ?

loop_
_geom_torsion_atom_site_label_1
_geom_torsion_atom_site_label_2
_geom_torsion_atom_site_label_3
_geom_torsion_atom_site_label_4
_geom_torsion
_geom_torsion_site_symmetry_1
_geom_torsion_site_symmetry_2
_geom_torsion_site_symmetry_3
_geom_torsion_site_symmetry_4
_geom_torsion_publ_flag
P4 P8 N14 C26 -166.4(3) . . . . ?
P4 P8 N16 C29 -176.1(3) . . . . ?
P4 N14 P8 N16 0.2(2) . . . . ?
P4 N14 P8 C48 114.4(3) . . . . ?
P4 N14 P8 C52 -113.7(2) . . . . ?
P4 N14 C26 C24 72.8(5) . . . . ?
P4 N14 C26 C39 -104.0(5) . . . . ?
P4 N16 P8 N14 -0.2(2) . . . . ?
P4 N16 P8 C48 -120.5(3) . . . . ?
P4 N16 P8 C52 116.2(3) . . . . ?
P4 N16 C29 C25 89.9(5) . . . . ?
P4 N16 C29 C60 -91.9(5) . . . . ?
P4 C18 C68 C75 -174.4(5) . . . . ?
P4 C18 C73 C59 176.8(5) . . . . ?
P4 C65 C22 C45 -178.1(5) . . . . ?
P4 C65 C42 C82 -179.8(5) . . . . ?
P8 N14 C26 C24 -125.6(5) . . . . ?
P8 N14 C26 C39 57.6(5) . . . . ?
P8 N16 C29 C25 -95.3(5) . . . . ?
P8 N16 C29 C60 82.9(5) . . . . ?
P8 C48 C66 C141 178.5(5) . . . . ?
P8 C48 C131 C12 -179.7(5) . . . . ?
P8 C52 C20 C1 179.3(5) . . . . ?
P8 C52 C78 C46 -179.2(5) . . . . ?
N14 C26 C24 C83 -177.9(5) . . . . ?
N14 C26 C39 C34 177.1(6) . . . . ?
N16 C29 C25 C61 178.4(5) . . . . ?
N16 C29 C60 C49 -178.8(5) . . . . ?
C18 C68 C75 C43 -5.4(7) . . . . ?
C18 C73 C59 C43 0.5(7) . . . . ?
C20 C52 C78 C46 -0.0(7) . . . . ?
C20 C1 C21 C46 0.5(8) . . . . ?
C21 C46 C78 C52 0.2(7) . . . . ?
C22 C45 C97 C82 1.4(7) . . . . ?
C22 C65 C42 C82 1.9(7) . . . . ?
C24 C26 C39 C34 0.3(7) . . . . ?
C24 C83 C55 C34 1.8(8) . . . . ?
C25 C29 C60 C49 -0.5(7) . . . . ?
C25 C61 C56 C49 -2.5(7) . . . . ?
C26 C39 C34 C55 1.4(7) . . . . ?
C29 C60 C49 C56 -0.6(7) . . . . ?
C42 C82 C97 C45 0.9(7) . . . . ?
C48 C66 C141 C62 0.2(7) . . . . ?
C48 C131 C12 C62 2.1(7) . . . . ?
P3 P7 N15 C19 -167.5(3) . . . . ?
P3 P7 N35 C33 -167.5(3) . . . . ?
P3 C13 C51 C47 -176.8(4) . . . . ?
P3 C13 C53 C76 179.5(5) . . . . ?
P3 N15 P7 C32 -114.7(2) . . . . ?
P3 N15 P7 N35 1.2(2) . . . . ?
P3 N15 P7 C36 113.9(3) . . . . ?
P3 N15 C19 C27 72.2(5) . . . . ?
P3 N15 C19 C37 -104.2(5) . . . . ?
P3 N35 P7 N15 -1.3(2) . . . . ?
P3 N35 P7 C32 114.6(3) . . . . ?
P3 N35 P7 C36 -121.3(3) . . . . ?
P3 N35 C33 C64 -79.7(5) . . . . ?
P3 N35 C33 C80 98.6(5) . . . . ?
P3 C77 C28 C58 -176.3(4) . . . . ?
P3 C77 C74 C69 179.2(4) . . . . ?
P7 N15 C19 C27 -124.5(6) . . . . ?
P7 N15 C19 C37 59.1(6) . . . . ?
P7 C32 C31 C41 179.4(4) . . . . ?
P7 C32 C50 C79 -179.8(4) . . . . ?
P7 N35 C33 C64 83.9(5) . . . . ?
P7 N35 C33 C80 -97.7(5) . . . . ?
P7 C36 C57 C90 177.7(5) . . . . ?
P7 C36 C96 C72 -179.3(5) . . . . ?
C13 C51 C47 C116 -3.8(7) . . . . ?
C13 C53 C76 C116 -1.7(7) . . . . ?
N15 C19 C27 C14 -178.8(6) . . . . ?
N15 C19 C37 C91 179.2(6) . . . . ?
C19 C27 C14 C44 1.2(7) . . . . ?
C19 C37 C91 C44 -2.3(8) . . . . ?
C23 C41 C31 C32 -1.0(7) . . . . ?
C23 C79 C50 C32 1.6(7) . . . . ?
C27 C14 C44 C91 -0.7(8) . . . . ?
C28 C58 C107 C69 1.2(7) . . . . ?
C28 C77 C74 C69 2.3(7) . . . . ?
C30 C72 C96 C36 2.2(7) . . . . ?
C30 C90 C57 C36 1.0(8) . . . . ?
C31 C32 C50 C79 -2.2(6) . . . . ?
C33 C64 C38 C84 -0.9(7) . . . . ?
C33 C80 C40 C84 1.3(7) . . . . ?
C37 C91 C44 C14 1.3(8) . . . . ?
C38 C84 C40 C80 -1.6(7) . . . . ?
C47 C116 C76 C53 0.9(7) . . . . ?
C58 C107 C69 C74 1.8(7) . . . . ?
